data_7152026
loop_
_publ_author_name
'Gonz\'alez-Jim\'enez, Mario'
'Arenas-Valga\~n\'on, Jorge'
'Calle, Emilio'
'Casado, Julio'

_publ_section_title
;
 Aromatic C-nitrosation of a bioactive molecule. Nitrosation of minoxidil.
;
_journal_issue 22
_journal_name_full 'Organic &amp; biomolecular chemistry'
_journal_page_first 7680
_journal_page_last 7684
_journal_paper_doi 10.1039/c1ob05686g
_journal_volume 9
_journal_year 2011
_chemical_formula_sum 'C9 H15.5 N6 O2.75'
_chemical_formula_weight 251.77
_chemical_name_systematic
;
?
;
_space_group_IT_number 2
_symmetry_space_group_name_Hall '-P 1'
_symmetry_space_group_name_H-M 'P -1'
_atom_sites_solution_hydrogens geom
_atom_sites_solution_primary direct
_atom_sites_solution_secondary difmap
_audit_creation_method SHELXL-97
_cell_angle_alpha 110.437(2)
_cell_angle_beta 95.594(2)
_cell_angle_gamma 91.674(2)
_cell_formula_units_Z 8
_cell_length_a 10.2884(3)
_cell_length_b 13.6490(3)
_cell_length_c 18.6062(5)
_cell_measurement_temperature 273(2)
_cell_volume 2431.07(12)
_computing_structure_refinement 'SHELXL-97 (Sheldrick, 1997)'
_computing_structure_solution 'SHELXS-97 (Sheldrick, 1990)'
_diffrn_ambient_temperature 273(2)
_diffrn_measured_fraction_theta_full 0.959
_diffrn_measured_fraction_theta_max 0.959
_diffrn_radiation_monochromator graphite
_diffrn_radiation_source 'fine-focus sealed tube'
_diffrn_radiation_type CuK\a
_diffrn_radiation_wavelength 1.54178
_diffrn_reflns_av_R_equivalents 0.0211
_diffrn_reflns_av_sigmaI/netI 0.0281
_diffrn_reflns_limit_h_max 10
_diffrn_reflns_limit_h_min -10
_diffrn_reflns_limit_k_max 13
_diffrn_reflns_limit_k_min -13
_diffrn_reflns_limit_l_max 18
_diffrn_reflns_limit_l_min -18
_diffrn_reflns_number 9880
_diffrn_reflns_theta_full 50.17
_diffrn_reflns_theta_max 50.17
_diffrn_reflns_theta_min 2.55
_exptl_absorpt_coefficient_mu 0.886
_exptl_crystal_density_diffrn 1.376
_exptl_crystal_density_method 'not measured'
_exptl_crystal_F_000 1068
_refine_diff_density_max 0.288
_refine_diff_density_min -0.205
_refine_diff_density_rms 0.038
_refine_ls_extinction_method none
_refine_ls_goodness_of_fit_ref 1.037
_refine_ls_hydrogen_treatment mixed
_refine_ls_matrix_type full
_refine_ls_number_parameters 663
_refine_ls_number_reflns 4834
_refine_ls_number_restraints 0
_refine_ls_restrained_S_all 1.037
_refine_ls_R_factor_all 0.0463
_refine_ls_R_factor_gt 0.0414
_refine_ls_shift/su_max 0.001
_refine_ls_shift/su_mean 0.000
_refine_ls_structure_factor_coef Fsqd
_refine_ls_weighting_details 'calc w=1/[\s^2^(Fo^2^)+(0.0647P)^2^+1.2950P] where P=(Fo^2^+2Fc^2^)/3'
_refine_ls_weighting_scheme calc
_refine_ls_wR_factor_gt 0.1096
_refine_ls_wR_factor_ref 0.1164
_reflns_number_gt 4285
_reflns_number_total 4834
_reflns_threshold_expression >2sigma(I)
_cod_data_source_file c1ob05686g.txt
_cod_data_source_block 2fin
_cod_original_cell_volume 2431.07(11)
_cod_database_code 7152026

loop_
_symmetry_equiv_pos_as_xyz
'x, y, z'
'-x, -y, -z'

loop_
_atom_site_label
_atom_site_type_symbol
_atom_site_fract_x
_atom_site_fract_y
_atom_site_fract_z
_atom_site_U_iso_or_equiv
_atom_site_adp_type
_atom_site_occupancy
_atom_site_symmetry_multiplicity
_atom_site_calc_flag
_atom_site_refinement_flags
O1 O 0.89431(16) 0.21507(13) -0.24827(10) 0.0448(5) Uani 1 1 d .
O2 O 1.0530(2) 0.11222(18) -0.50617(12) 0.0738(6) Uani 1 1 d .
N1 N 1.3411(2) 0.05435(18) -0.35676(12) 0.0479(6) Uani 1 1 d .
N2 N 1.1476(3) 0.1024(2) -0.46065(15) 0.0602(7) Uani 1 1 d .
N3 N 0.8997(2) 0.15378(18) -0.39858(13) 0.0525(6) Uani 1 1 d .
H3A H 0.8310 0.1765 -0.3769 0.063 Uiso 1 1 calc R
H3B H 0.8981 0.1348 -0.4479 0.063 Uiso 1 1 calc R
N4 N 1.1065(2) 0.22328(16) -0.15801(12) 0.0456(6) Uani 1 1 d .
H4A H 1.1721 0.2254 -0.1250 0.055 Uiso 1 1 calc R
H4B H 1.0344 0.2484 -0.1423 0.055 Uiso 1 1 calc R
N5 N 1.0046(2) 0.17843(15) -0.27995(12) 0.0363(5) Uani 1 1 d .
N6 N 1.2261(2) 0.14226(15) -0.25827(12) 0.0371(5) Uani 1 1 d .
C1 C 1.3612(4) -0.0119(3) -0.43621(18) 0.0770(11) Uani 1 1 d .
H1A H 1.4329 0.0190 -0.4531 0.092 Uiso 1 1 calc R
H1B H 1.2828 -0.0162 -0.4710 0.092 Uiso 1 1 calc R
C2 C 1.3919(5) -0.1202(3) -0.4383(2) 0.0947(13) Uani 1 1 d .
H2A H 1.3166 -0.1528 -0.4257 0.114 Uiso 1 1 calc R
H2B H 1.4082 -0.1625 -0.4901 0.114 Uiso 1 1 calc R
C3 C 1.5081(5) -0.1180(3) -0.3831(2) 0.1079(16) Uani 1 1 d .
H3C H 1.5855 -0.0909 -0.3978 0.129 Uiso 1 1 calc R
H3D H 1.5223 -0.1884 -0.3841 0.129 Uiso 1 1 calc R
C4 C 1.4833(4) -0.0470(3) -0.3012(2) 0.0867(12) Uani 1 1 d .
H4C H 1.4107 -0.0778 -0.2848 0.104 Uiso 1 1 calc R
H4D H 1.5603 -0.0414 -0.2651 0.104 Uiso 1 1 calc R
C5 C 1.4529(3) 0.0582(2) -0.30074(17) 0.0568(8) Uani 1 1 d .
H5A H 1.4341 0.1010 -0.2495 0.068 Uiso 1 1 calc R
H5B H 1.5289 0.0911 -0.3124 0.068 Uiso 1 1 calc R
C6 C 1.2329(2) 0.10291(18) -0.33471(14) 0.0367(6) Uani 1 1 d .
C7 C 1.1265(3) 0.11395(19) -0.38747(14) 0.0390(6) Uani 1 1 d .
C8 C 1.0068(3) 0.14805(18) -0.35649(14) 0.0371(6) Uani 1 1 d .
C9 C 1.1162(2) 0.18164(18) -0.23239(14) 0.0341(6) Uani 1 1 d .
O3 O 0.48769(17) 0.61374(13) 0.09560(10) 0.0461(5) Uani 1 1 d .
O4 O 0.3545(2) 0.76678(17) 0.35886(11) 0.0649(6) Uani 1 1 d .
N7 N 0.7115(2) 0.63899(19) 0.37876(13) 0.0511(6) Uani 1 1 d .
N8 N 0.4674(2) 0.73236(18) 0.36802(13) 0.0516(6) Uani 1 1 d .
N9 N 0.3494(2) 0.69324(17) 0.20978(12) 0.0437(6) Uani 1 1 d .
H9A H 0.3225 0.6844 0.1626 0.052 Uiso 1 1 calc R
H9B H 0.2998 0.7199 0.2454 0.052 Uiso 1 1 calc R
N10 N 0.7233(2) 0.55969(17) 0.12057(13) 0.0477(6) Uani 1 1 d .
H10A H 0.8009 0.5390 0.1251 0.057 Uiso 1 1 calc R
H10B H 0.6864 0.5553 0.0760 0.057 Uiso 1 1 calc R
N11 N 0.53748(19) 0.62518(15) 0.16866(11) 0.0356(5) Uani 1 1 d .
N12 N 0.7176(2) 0.60506(15) 0.25125(12) 0.0374(5) Uani 1 1 d .
C10 C 0.6533(4) 0.6458(3) 0.44934(19) 0.0814(11) Uani 1 1 d .
H10C H 0.5613 0.6584 0.4432 0.098 Uiso 1 1 calc R
H10D H 0.6964 0.7042 0.4926 0.098 Uiso 1 1 calc R
C11 C 0.6675(4) 0.5464(4) 0.4655(2) 0.0894(12) Uani 1 1 d .
H11A H 0.6128 0.4905 0.4260 0.107 Uiso 1 1 calc R
H11B H 0.6362 0.5551 0.5148 0.107 Uiso 1 1 calc R
C12 C 0.8070(4) 0.5143(3) 0.4677(2) 0.0846(11) Uani 1 1 d .
H12A H 0.8591 0.5629 0.5132 0.102 Uiso 1 1 calc R
H12B H 0.8085 0.4450 0.4710 0.102 Uiso 1 1 calc R
C13 C 0.8649(3) 0.5138(3) 0.39637(19) 0.0691(9) Uani 1 1 d .
H13A H 0.9572 0.5012 0.4013 0.083 Uiso 1 1 calc R
H13B H 0.8217 0.4573 0.3518 0.083 Uiso 1 1 calc R
C14 C 0.8497(3) 0.6155(2) 0.38456(17) 0.0560(8) Uani 1 1 d .
H14A H 0.8983 0.6711 0.4274 0.067 Uiso 1 1 calc R
H14B H 0.8858 0.6126 0.3377 0.067 Uiso 1 1 calc R
C15 C 0.6512(2) 0.64060(18) 0.31209(15) 0.0361(6) Uani 1 1 d .
C16 C 0.5220(2) 0.67929(18) 0.30408(14) 0.0367(6) Uani 1 1 d .
C17 C 0.4658(2) 0.66622(18) 0.22749(14) 0.0333(6) Uani 1 1 d .
C18 C 0.6618(2) 0.59765(18) 0.18144(15) 0.0353(6) Uani 1 1 d .
O5 O 1.01880(17) 0.47919(14) -0.12910(11) 0.0484(5) Uani 1 1 d .
O6 O 0.7311(3) 0.47656(19) -0.36032(14) 0.0866(8) Uani 1 1 d .
N13 N 0.8964(3) 0.77884(19) -0.24861(15) 0.0643(7) Uani 1 1 d .
N14 N 0.7734(3) 0.5711(2) -0.32496(16) 0.0690(8) Uani 1 1 d .
C19 C 0.8739(5) 0.7649(3) -0.3310(2) 0.0961(14) Uani 1 1 d .
H19A H 0.8409 0.6933 -0.3607 0.115 Uiso 1 1 calc R
H19B H 0.8090 0.8115 -0.3387 0.115 Uiso 1 1 calc R
C20 C 0.9970(5) 0.7879(3) -0.3574(2) 0.1027(16) Uani 1 1 d .
H20A H 0.9812 0.7804 -0.4114 0.123 Uiso 1 1 calc R
H20B H 1.0594 0.7378 -0.3531 0.123 Uiso 1 1 calc R
C21 C 1.0544(5) 0.8972(3) -0.3110(2) 0.1014(15) Uani 1 1 d .
H21A H 1.1387 0.9082 -0.3272 0.122 Uiso 1 1 calc R
H21B H 0.9971 0.9479 -0.3200 0.122 Uiso 1 1 calc R
C22 C 1.0708(5) 0.9128(3) -0.2272(2) 0.0947(14) Uani 1 1 d .
H22A H 1.0996 0.9853 -0.1975 0.114 Uiso 1 1 calc R
H22B H 1.1375 0.8690 -0.2172 0.114 Uiso 1 1 calc R
C23 C 0.9453(5) 0.8859(3) -0.2021(2) 0.0960(15) Uani 1 1 d .
H23A H 0.9593 0.8931 -0.1481 0.115 Uiso 1 1 calc R
H23B H 0.8809 0.9341 -0.2074 0.115 Uiso 1 1 calc R
C24 C 0.9131(3) 0.7011(2) -0.22068(17) 0.0478(7) Uani 1 1 d .
C25 C 0.8653(3) 0.5938(2) -0.26311(16) 0.0451(7) Uani 1 1 d .
C26 C 0.9085(2) 0.5180(2) -0.23046(15) 0.0392(7) Uani 1 1 d .
C27 C 1.0032(3) 0.6554(2) -0.11987(16) 0.0427(7) Uani 1 1 d .
O7 O 0.69457(16) 0.76424(12) 0.04402(10) 0.0436(5) Uani 1 1 d .
O8 O 0.8673(2) 1.06354(17) -0.01919(13) 0.0666(6) Uani 1 1 d .
N15 N 1.0604(2) 0.68225(18) -0.04813(14) 0.0562(7) Uani 1 1 d .
H15A H 1.0795 0.7473 -0.0208 0.067 Uiso 1 1 calc R
H15B H 1.0786 0.6347 -0.0289 0.067 Uiso 1 1 calc R
N16 N 0.8809(2) 0.41684(17) -0.26521(13) 0.0493(6) Uani 1 1 d .
H16A H 0.9078 0.3740 -0.2433 0.059 Uiso 1 1 calc R
H16B H 0.8359 0.3934 -0.3099 0.059 Uiso 1 1 calc R
N17 N 0.9792(2) 0.55070(16) -0.16057(13) 0.0401(5) Uani 1 1 d .
N18 N 0.9757(2) 0.72819(17) -0.14904(14) 0.0500(6) Uani 1 1 d .
N19 N 0.5563(2) 1.16412(17) 0.10971(14) 0.0537(6) Uani 1 1 d .
N20 N 0.7676(2) 1.09479(19) 0.01698(15) 0.0551(6) Uani 1 1 d .
N21 N 0.4732(2) 0.82788(16) 0.09804(12) 0.0434(6) Uani 1 1 d .
H21C H 0.4007 0.8453 0.1170 0.052 Uiso 1 1 calc R
H21D H 0.4956 0.7645 0.0870 0.052 Uiso 1 1 calc R
N22 N 0.8460(2) 0.88621(18) 0.00463(13) 0.0514(6) Uani 1 1 d .
H22C H 0.8601 0.8221 -0.0018 0.062 Uiso 1 1 calc R
H22D H 0.8998 0.9233 -0.0097 0.062 Uiso 1 1 calc R
N23 N 0.66397(19) 0.86398(15) 0.05680(11) 0.0343(5) Uani 1 1 d .
N24 N 0.51678(19) 0.99616(16) 0.10265(11) 0.0375(5) Uani 1 1 d .
C28 C 0.6355(5) 1.2583(3) 0.1132(2) 0.0972(14) Uani 1 1 d .
H28A H 0.7178 1.2376 0.0928 0.117 Uiso 1 1 calc R
H28B H 0.5891 1.2921 0.0813 0.117 Uiso 1 1 calc R
C29 C 0.6620(4) 1.3329(2) 0.1928(2) 0.0806(11) Uani 1 1 d .
H29A H 0.7098 1.3952 0.1928 0.097 Uiso 1 1 calc R
H29B H 0.7168 1.3015 0.2232 0.097 Uiso 1 1 calc R
C30 C 0.5399(4) 1.3635(2) 0.2295(2) 0.0762(10) Uani 1 1 d .
H30A H 0.4891 1.4023 0.2031 0.091 Uiso 1 1 calc R
H30B H 0.5617 1.4082 0.2831 0.091 Uiso 1 1 calc R
C31 C 0.4602(4) 1.2653(3) 0.2246(2) 0.0758(10) Uani 1 1 d .
H31A H 0.5075 1.2311 0.2559 0.091 Uiso 1 1 calc R
H31B H 0.3777 1.2846 0.2450 0.091 Uiso 1 1 calc R
C32 C 0.4345(3) 1.1915(2) 0.14381(19) 0.0614(9) Uani 1 1 d .
H32A H 0.3870 1.1284 0.1426 0.074 Uiso 1 1 calc R
H32B H 0.3802 1.2234 0.1136 0.074 Uiso 1 1 calc R
C33 C 0.5940(2) 1.06566(19) 0.08746(14) 0.0366(6) Uani 1 1 d .
C34 C 0.7081(2) 1.03255(19) 0.04819(14) 0.0364(6) Uani 1 1 d .
C35 C 0.7427(2) 0.92745(19) 0.03621(13) 0.0357(6) Uani 1 1 d .
C36 C 0.5494(2) 0.89787(19) 0.08602(13) 0.0330(6) Uani 1 1 d .
O9 O 0.3318(3) 0.4377(2) 0.0563(2) 0.1079(12) Uani 1 1 d .
O10 O 0.2265(3) 0.8833(3) 0.1583(2) 0.0834(8) Uani 1 1 d .
O11 O 0.8409(3) 0.4080(2) -0.05913(14) 0.0679(6) Uani 1 1 d .
H33A H 0.348(5) 0.387(4) 0.034(3) 0.105(18) Uiso 1 1 d .
H33B H 0.407(8) 0.488(6) 0.061(4) 0.240 Uiso 1 1 d .
H34A H 0.905(4) 0.430(3) -0.084(3) 0.108(15) Uiso 1 1 d .
H34B H 0.793(4) 0.462(3) -0.0499(19) 0.070(12) Uiso 1 1 d .
H35A H 0.178(5) 0.855(3) 0.191(3) 0.117(15) Uiso 1 1 d .
H35B H 0.198(3) 0.821(2) 0.1220(15) 0.035(8) Uiso 1 1 d .

loop_
_atom_site_aniso_label
_atom_site_aniso_U_11
_atom_site_aniso_U_22
_atom_site_aniso_U_33
_atom_site_aniso_U_23
_atom_site_aniso_U_13
_atom_site_aniso_U_12
O1 0.0367(11) 0.0497(11) 0.0505(11) 0.0186(9) 0.0100(9) 0.0133(8)
O2 0.0879(16) 0.0957(17) 0.0443(12) 0.0318(12) 0.0041(12) 0.0309(13)
N1 0.0411(14) 0.0589(14) 0.0381(13) 0.0092(11) 0.0052(11) 0.0114(12)
N2 0.0691(18) 0.0701(17) 0.0465(16) 0.0255(13) 0.0088(14) 0.0178(13)
N3 0.0490(15) 0.0630(15) 0.0392(13) 0.0116(11) -0.0033(12) 0.0163(12)
N4 0.0439(13) 0.0514(14) 0.0384(15) 0.0118(11) 0.0027(10) 0.0133(11)
N5 0.0342(13) 0.0340(12) 0.0405(14) 0.0127(10) 0.0032(11) 0.0057(9)
N6 0.0381(13) 0.0333(11) 0.0371(14) 0.0091(10) 0.0036(10) 0.0040(10)
C1 0.072(2) 0.110(3) 0.0438(19) 0.0170(19) 0.0139(16) 0.041(2)
C2 0.125(3) 0.089(3) 0.049(2) -0.0045(19) 0.014(2) 0.038(3)
C3 0.164(4) 0.096(3) 0.056(2) 0.014(2) 0.007(3) 0.076(3)
C4 0.110(3) 0.081(3) 0.064(2) 0.0196(19) 0.003(2) 0.033(2)
C5 0.0397(17) 0.071(2) 0.0539(18) 0.0146(15) 0.0024(14) 0.0130(14)
C6 0.0384(16) 0.0328(14) 0.0379(17) 0.0115(12) 0.0044(13) -0.0003(12)
C7 0.0476(17) 0.0384(15) 0.0310(16) 0.0120(12) 0.0047(13) 0.0035(12)
C8 0.0438(17) 0.0326(14) 0.0341(17) 0.0118(12) -0.0001(13) 0.0048(12)
C9 0.0410(17) 0.0253(13) 0.0363(17) 0.0114(12) 0.0034(13) 0.0021(12)
O3 0.0467(11) 0.0517(11) 0.0384(11) 0.0152(8) 0.0004(9) 0.0063(8)
O4 0.0494(13) 0.0876(15) 0.0541(13) 0.0173(11) 0.0108(10) 0.0292(11)
N7 0.0444(14) 0.0696(16) 0.0433(15) 0.0238(12) 0.0053(11) 0.0175(12)
N8 0.0429(15) 0.0613(15) 0.0485(15) 0.0156(12) 0.0053(12) 0.0163(12)
N9 0.0344(14) 0.0555(14) 0.0411(13) 0.0169(11) 0.0027(10) 0.0071(11)
N10 0.0454(13) 0.0598(15) 0.0424(14) 0.0213(11) 0.0096(12) 0.0189(11)
N11 0.0348(13) 0.0367(12) 0.0344(13) 0.0125(10) 0.0001(11) 0.0036(10)
N12 0.0369(12) 0.0367(12) 0.0404(14) 0.0152(10) 0.0059(11) 0.0065(9)
C10 0.075(2) 0.134(3) 0.047(2) 0.040(2) 0.0178(17) 0.050(2)
C11 0.082(3) 0.142(4) 0.069(2) 0.066(3) 0.0093(19) 0.013(2)
C12 0.098(3) 0.092(3) 0.079(3) 0.049(2) 0.005(2) 0.024(2)
C13 0.071(2) 0.074(2) 0.061(2) 0.0217(17) -0.0006(17) 0.0265(17)
C14 0.0433(18) 0.075(2) 0.0491(18) 0.0223(15) -0.0021(14) 0.0126(15)
C15 0.0344(15) 0.0336(14) 0.0401(17) 0.0136(12) 0.0009(14) 0.0028(11)
C16 0.0348(15) 0.0349(14) 0.0378(16) 0.0090(12) 0.0066(13) 0.0026(12)
C17 0.0303(15) 0.0280(13) 0.0408(16) 0.0114(11) 0.0036(13) 0.0023(11)
C18 0.0386(16) 0.0286(14) 0.0405(17) 0.0140(12) 0.0055(14) 0.0034(12)
O5 0.0444(11) 0.0488(11) 0.0627(12) 0.0317(10) 0.0083(9) 0.0115(9)
O6 0.116(2) 0.0606(16) 0.0762(16) 0.0274(13) -0.0283(14) -0.0128(14)
N13 0.086(2) 0.0463(16) 0.0694(18) 0.0305(14) 0.0116(14) 0.0069(13)
N14 0.089(2) 0.0559(18) 0.0640(18) 0.0279(14) -0.0076(16) 0.0028(15)
C19 0.129(4) 0.077(3) 0.090(3) 0.058(2) -0.045(3) -0.032(2)
C20 0.185(5) 0.071(3) 0.053(2) 0.0299(19) 0.002(3) -0.030(3)
C21 0.148(4) 0.082(3) 0.075(3) 0.039(2) -0.008(3) -0.047(3)
C22 0.151(4) 0.056(2) 0.071(3) 0.0282(19) -0.026(3) -0.037(2)
C23 0.188(5) 0.040(2) 0.068(2) 0.0225(18) 0.032(3) 0.027(2)
C24 0.0560(18) 0.0409(18) 0.056(2) 0.0257(15) 0.0156(15) 0.0115(13)
C25 0.0481(17) 0.0448(17) 0.0475(17) 0.0220(14) 0.0072(14) 0.0074(13)
C26 0.0364(15) 0.0399(18) 0.0458(17) 0.0183(14) 0.0129(13) 0.0073(12)
C27 0.0430(16) 0.0444(19) 0.0447(18) 0.0185(15) 0.0133(14) 0.0036(13)
O7 0.0435(10) 0.0328(10) 0.0492(11) 0.0084(8) 0.0017(8) 0.0071(8)
O8 0.0478(13) 0.0821(15) 0.0867(16) 0.0455(12) 0.0262(12) 0.0072(11)
N15 0.0712(17) 0.0466(14) 0.0512(17) 0.0187(12) 0.0067(13) -0.0032(12)
N16 0.0575(15) 0.0394(15) 0.0527(14) 0.0192(12) 0.0037(11) 0.0040(11)
N17 0.0408(13) 0.0367(14) 0.0493(15) 0.0216(12) 0.0096(11) 0.0071(10)
N18 0.0663(16) 0.0390(13) 0.0484(16) 0.0183(12) 0.0132(13) 0.0047(11)
N19 0.0632(16) 0.0333(14) 0.0601(15) 0.0083(11) 0.0174(13) 0.0017(12)
N20 0.0453(15) 0.0589(15) 0.0686(16) 0.0303(13) 0.0127(13) 0.0029(12)
N21 0.0379(12) 0.0403(13) 0.0539(14) 0.0171(11) 0.0126(10) 0.0052(11)
N22 0.0415(14) 0.0514(14) 0.0600(15) 0.0155(12) 0.0156(12) 0.0043(11)
N23 0.0329(12) 0.0312(12) 0.0350(12) 0.0071(9) 0.0028(10) 0.0033(10)
N24 0.0350(12) 0.0347(13) 0.0390(12) 0.0082(10) 0.0046(9) 0.0012(10)
C28 0.140(4) 0.042(2) 0.109(3) 0.013(2) 0.067(3) -0.007(2)
C29 0.077(2) 0.0407(19) 0.114(3) 0.014(2) 0.015(2) -0.0033(17)
C30 0.092(3) 0.0466(19) 0.071(2) -0.0019(16) 0.008(2) -0.0012(18)
C31 0.083(2) 0.064(2) 0.077(2) 0.0137(19) 0.031(2) 0.0148(18)
C32 0.0488(19) 0.0404(17) 0.084(2) 0.0083(16) 0.0050(17) 0.0096(14)
C33 0.0396(16) 0.0329(16) 0.0311(14) 0.0053(12) -0.0010(12) 0.0004(13)
C34 0.0358(15) 0.0379(15) 0.0331(14) 0.0111(12) 0.0007(12) -0.0034(12)
C35 0.0314(15) 0.0409(16) 0.0294(14) 0.0065(12) 0.0020(12) -0.0010(13)
C36 0.0325(15) 0.0351(16) 0.0270(13) 0.0075(11) -0.0028(11) -0.0007(13)
O9 0.087(2) 0.0550(17) 0.138(3) -0.0212(18) 0.0166(18) 0.0025(14)
O10 0.0691(16) 0.096(2) 0.113(2) 0.064(2) 0.0366(16) 0.0242(15)
O11 0.0621(15) 0.0923(18) 0.0638(15) 0.0451(14) 0.0091(12) 0.0077(14)

loop_
_atom_type_symbol
_atom_type_description
_atom_type_scat_dispersion_real
_atom_type_scat_dispersion_imag
_atom_type_scat_source
C C 0.0181 0.0091 'International Tables Vol C Tables 4.2.6.8 and 6.1.1.4'
H H 0.0000 0.0000 'International Tables Vol C Tables 4.2.6.8 and 6.1.1.4'
N N 0.0311 0.0180 'International Tables Vol C Tables 4.2.6.8 and 6.1.1.4'
O O 0.0492 0.0322 'International Tables Vol C Tables 4.2.6.8 and 6.1.1.4'

loop_
_geom_angle_atom_site_label_1
_geom_angle_atom_site_label_2
_geom_angle_atom_site_label_3
_geom_angle
C6 N1 C5 121.5(2)
C6 N1 C1 126.2(2)
C5 N1 C1 112.3(2)
O2 N2 C7 118.5(2)
C8 N5 O1 120.0(2)
C8 N5 C9 120.5(2)
O1 N5 C9 119.2(2)
C9 N6 C6 119.4(2)
N1 C1 C2 109.6(3)
C3 C2 C1 112.2(3)
C2 C3 C4 108.8(3)
C5 C4 C3 110.0(3)
N1 C5 C4 112.2(3)
N1 C6 N6 116.0(2)
N1 C6 C7 124.1(2)
N6 C6 C7 119.8(2)
N2 C7 C8 123.0(2)
N2 C7 C6 119.4(2)
C8 C7 C6 117.2(2)
N3 C8 N5 117.9(2)
N3 C8 C7 123.7(2)
N5 C8 C7 118.4(2)
N4 C9 N6 121.4(2)
N4 C9 N5 115.4(2)
N6 C9 N5 123.2(2)
C15 N7 C14 120.3(2)
C15 N7 C10 128.1(2)
C14 N7 C10 111.2(2)
O4 N8 C16 117.5(2)
C17 N11 O3 119.9(2)
C17 N11 C18 121.0(2)
O3 N11 C18 119.2(2)
C15 N12 C18 119.8(2)
N7 C10 C11 110.4(3)
C10 C11 C12 113.3(3)
C13 C12 C11 110.4(3)
C14 C13 C12 110.9(3)
N7 C14 C13 111.4(3)
N12 C15 N7 115.7(2)
N12 C15 C16 120.3(2)
N7 C15 C16 124.0(2)
N8 C16 C17 123.6(2)
N8 C16 C15 119.1(2)
C17 C16 C15 117.0(2)
N9 C17 N11 116.5(2)
N9 C17 C16 125.0(2)
N11 C17 C16 118.6(2)
N10 C18 N12 120.9(2)
N10 C18 N11 116.1(2)
N12 C18 N11 123.0(2)
C24 N13 C23 120.4(3)
C24 N13 C19 125.1(3)
C23 N13 C19 111.2(3)
O6 N14 C25 118.8(2)
C20 C19 N13 109.6(3)
C19 C20 C21 111.6(4)
C22 C21 C20 110.1(3)
C21 C22 C23 111.0(4)
N13 C23 C22 110.5(3)
N18 C24 N13 116.4(3)
N18 C24 C25 120.4(2)
N13 C24 C25 123.2(3)
N14 C25 C26 123.4(2)
N14 C25 C24 120.0(2)
C26 C25 C24 116.1(2)
N16 C26 N17 117.7(2)
N16 C26 C25 123.0(3)
N17 C26 C25 119.3(2)
N18 C27 N15 119.9(2)
N18 C27 N17 123.3(3)
N15 C27 N17 116.8(2)
C26 N17 O5 119.4(2)
C26 N17 C27 120.0(2)
O5 N17 C27 120.5(2)
C27 N18 C24 119.8(2)
C33 N19 C32 121.6(2)
C33 N19 C28 126.2(3)
C32 N19 C28 111.7(2)
O8 N20 C34 119.4(2)
C35 N23 O7 119.3(2)
C35 N23 C36 120.4(2)
O7 N23 C36 120.09(19)
C36 N24 C33 120.1(2)
C29 C28 N19 111.1(3)
C28 C29 C30 112.4(3)
C29 C30 C31 109.2(3)
C32 C31 C30 111.1(3)
N19 C32 C31 111.1(3)
N24 C33 N19 115.8(2)
N24 C33 C34 120.2(2)
N19 C33 C34 124.0(2)
N20 C34 C35 122.8(2)
N20 C34 C33 120.0(2)
C35 C34 C33 116.8(2)
N22 C35 N23 116.1(2)
N22 C35 C34 124.8(2)
N23 C35 C34 119.1(2)
N21 C36 N24 121.1(2)
N21 C36 N23 116.2(2)
N24 C36 N23 122.7(2)

loop_
_geom_bond_atom_site_label_1
_geom_bond_atom_site_label_2
_geom_bond_distance
O1 N5 1.358(3)
O2 N2 1.269(3)
N1 C6 1.337(3)
N1 C5 1.462(4)
N1 C1 1.478(4)
N2 C7 1.355(4)
N3 C8 1.308(3)
N4 C9 1.315(3)
N5 C8 1.340(3)
N5 C9 1.369(3)
N6 C9 1.326(3)
N6 C6 1.343(3)
C1 C2 1.508(5)
C2 C3 1.490(6)
C3 C4 1.545(5)
C4 C5 1.477(5)
C6 C7 1.445(4)
C7 C8 1.432(4)
O3 N11 1.359(3)
O4 N8 1.284(3)
N7 C15 1.339(3)
N7 C14 1.468(4)
N7 C10 1.471(4)
N8 C16 1.344(3)
N9 C17 1.308(3)
N10 C18 1.305(3)
N11 C17 1.345(3)
N11 C18 1.365(3)
N12 C15 1.330(3)
N12 C18 1.336(3)
C10 C11 1.498(6)
C11 C12 1.514(5)
C12 C13 1.505(5)
C13 C14 1.489(5)
C15 C16 1.458(4)
C16 C17 1.433(4)
O5 N17 1.356(3)
O6 N14 1.268(3)
N13 C24 1.343(4)
N13 C23 1.459(4)
N13 C19 1.471(5)
N14 C25 1.355(4)
C19 C20 1.467(6)
C20 C21 1.507(5)
C21 C22 1.490(5)
C22 C23 1.493(6)
C24 N18 1.342(4)
C24 C25 1.445(4)
C25 C26 1.432(4)
C26 N16 1.312(3)
C26 N17 1.345(3)
C27 N18 1.314(3)
C27 N15 1.325(3)
C27 N17 1.365(3)
O7 N23 1.350(3)
O8 N20 1.283(3)
N19 C33 1.342(3)
N19 C32 1.459(4)
N19 C28 1.481(4)
N20 C34 1.348(3)
N21 C36 1.310(3)
N22 C35 1.311(3)
N23 C35 1.343(3)
N23 C36 1.371(3)
N24 C36 1.328(3)
N24 C33 1.341(3)
C28 C29 1.468(5)
C29 C30 1.489(5)
C30 C31 1.521(5)
C31 C32 1.481(4)
C33 C34 1.444(4)
C34 C35 1.434(4)
